data_4502737
loop_
_publ_author_name
'Delgado, Fernando S.'
'Jim\'enez, Claudio A.'
'Lorenzo-Luis, Pablo'
'Pas\'an, Jorge'
'Fabelo, Oscar'
'Ca\~nadillas-Delgado, Laura'
'Lloret, Frances'
'Julve, Miguel'
'Ruiz-P\'erez, Catalina'

_publ_section_title
;
 Novel Malonate-Containing Coordination Compounds with Ligands Having N-
 and NO-Donors: Synthesis, Structures, and Magnetic Properties
;
_journal_issue 2
_journal_name_full 'Crystal Growth &amp; Design'
_journal_page_first 599
_journal_paper_doi 10.1021/cg200675u
_journal_volume 12
_journal_year 2012
_chemical_formula_sum 'C16 H28 Co2 N2 O18'
_chemical_formula_weight 654.26
_chemical_name_systematic
;
 ?
;
_space_group_IT_number 14
_symmetry_cell_setting monoclinic
_symmetry_Int_Tables_number 14
_symmetry_space_group_name_Hall '-P 2yn'
_symmetry_space_group_name_H-M 'P 1 21/n 1'
_atom_sites_solution_hydrogens geom
_atom_sites_solution_primary direct
_atom_sites_solution_secondary difmap
_audit_creation_method SHELXL-97
_cell_angle_alpha 90.00
_cell_angle_beta 93.66(2)
_cell_angle_gamma 90.00
_cell_formula_units_Z 4
_cell_length_a 7.308(3)
_cell_length_b 32.068(7)
_cell_length_c 10.378(2)
_cell_measurement_temperature 293(2)
_cell_volume 2427.2(12)
_computing_cell_refinement 'Dirax/lsq (Duisenberg & Schreurs, 1989-2000)'
_computing_data_collection 'Collect (Nonius BV, 1997-2000)'
_computing_data_reduction 'EvalCCD (Duisenberg & Schreurs 1990-2000)'
_computing_molecular_graphics 'Ortep-3 for Windows (Farrugia, 1997)'
_computing_publication_material 'WinGX publication routines (Farrugia, 1999)'
_computing_structure_refinement 'SHELXL-97 (Sheldrick, 1997)'
_computing_structure_solution 'SHELXS-97 (Sheldrick, 1997)'
_diffrn_ambient_temperature 293(2)
_diffrn_detector 'CCD plate'
_diffrn_detector_area_resol_mean 9
_diffrn_measured_fraction_theta_full 0.967
_diffrn_measured_fraction_theta_max 0.967
_diffrn_measurement_device '95mm CCD camera on \k-goniostat'
_diffrn_measurement_device_type KappaCCD
_diffrn_measurement_method 'CCD rotation images, thick slices'
_diffrn_radiation_monochromator 'horizonally mounted graphite crystal'
_diffrn_radiation_probe x-ray
_diffrn_radiation_source 'fine-focus sealed tube'
_diffrn_radiation_type Mok\a
_diffrn_radiation_wavelength 0.71073
_diffrn_reflns_av_R_equivalents 0.0918
_diffrn_reflns_av_sigmaI/netI 0.1857
_diffrn_reflns_limit_h_max 10
_diffrn_reflns_limit_h_min -6
_diffrn_reflns_limit_k_max 42
_diffrn_reflns_limit_k_min -44
_diffrn_reflns_limit_l_max 14
_diffrn_reflns_limit_l_min -13
_diffrn_reflns_number 16976
_diffrn_reflns_theta_full 30.00
_diffrn_reflns_theta_max 30.00
_diffrn_reflns_theta_min 6.41
_diffrn_source 'Enraf Nonius FR590'
_exptl_absorpt_coefficient_mu 1.458
_exptl_absorpt_correction_T_max 0.792
_exptl_absorpt_correction_T_min 0.724
_exptl_absorpt_correction_type sphere
_exptl_crystal_colour orange
_exptl_crystal_density_diffrn 1.790
_exptl_crystal_density_method 'not measured'
_exptl_crystal_description plate
_exptl_crystal_F_000 1344
_exptl_crystal_size_max 0.24
_exptl_crystal_size_mid 0.19
_exptl_crystal_size_min 0.16
_refine_diff_density_max 0.641
_refine_diff_density_min -0.451
_refine_diff_density_rms 0.109
_refine_ls_extinction_method none
_refine_ls_goodness_of_fit_ref 1.009
_refine_ls_hydrogen_treatment constr
_refine_ls_matrix_type full
_refine_ls_number_parameters 343
_refine_ls_number_reflns 6859
_refine_ls_number_restraints 0
_refine_ls_restrained_S_all 1.009
_refine_ls_R_factor_all 0.1934
_refine_ls_R_factor_gt 0.0744
_refine_ls_shift/su_max 0.000
_refine_ls_shift/su_mean 0.000
_refine_ls_structure_factor_coef Fsqd
_refine_ls_weighting_details 'calc w=1/[\s^2^(Fo^2^)+(0.0592P)^2^+0.0000P] where P=(Fo^2^+2Fc^2^)/3'
_refine_ls_weighting_scheme calc
_refine_ls_wR_factor_gt 0.1220
_refine_ls_wR_factor_ref 0.1506
_reflns_number_gt 3213
_reflns_number_total 6859
_reflns_threshold_expression >2sigma(I)
_cod_data_source_file cg200675u_si_006.cif
_cod_data_source_block compound5
_cod_original_sg_symbol_H-M 'P 21/n'
_cod_database_code 4502737

loop_
_symmetry_equiv_pos_as_xyz
'x, y, z'
'-x+1/2, y+1/2, -z+1/2'
'-x, -y, -z'
'x-1/2, -y-1/2, z-1/2'

loop_
_atom_site_label
_atom_site_type_symbol
_atom_site_fract_x
_atom_site_fract_y
_atom_site_fract_z
_atom_site_U_iso_or_equiv
_atom_site_adp_type
_atom_site_occupancy
_atom_site_symmetry_multiplicity
_atom_site_calc_flag
_atom_site_refinement_flags
Co1 Co 0.91006(9) 0.242435(18) 0.79550(5) 0.02405(19) Uani 1 1 d .
Co2 Co 0.66836(9) 0.386601(18) 0.95566(5) 0.02360(19) Uani 1 1 d .
O1 O 0.9128(5) 0.25945(9) 0.6046(3) 0.0312(8) Uani 1 1 d .
O2 O 0.8434(5) 0.30263(9) 0.8374(3) 0.0319(8) Uani 1 1 d .
O3 O 0.9107(5) 0.30448(10) 0.4421(3) 0.0386(9) Uani 1 1 d .
O4 O 0.8189(5) 0.37041(9) 0.8037(3) 0.0295(8) Uani 1 1 d .
C1 C 0.9264(6) 0.29542(15) 0.5609(4) 0.0251(11) Uani 1 1 d .
C2 C 0.9719(7) 0.33187(14) 0.6509(4) 0.0262(11) Uani 1 1 d .
H1 H 1.1020 0.3308 0.6758 0.031 Uiso 1 1 calc R
H2 H 0.9498 0.3574 0.6024 0.031 Uiso 1 1 calc R
C3 C 0.8696(6) 0.33466(15) 0.7726(4) 0.0228(10) Uani 1 1 d .
O11 O 0.9627(5) 0.18006(9) 0.7676(3) 0.0316(8) Uani 1 1 d .
O12 O 0.9084(5) 0.23191(10) 0.9897(3) 0.0375(9) Uani 1 1 d .
O13 O 0.9796(7) 0.11359(11) 0.8203(3) 0.0633(13) Uani 1 1 d .
O14 O 0.9365(5) 0.19761(10) 1.1717(3) 0.0424(10) Uani 1 1 d .
C11 C 0.9552(7) 0.15079(15) 0.8478(4) 0.0296(12) Uani 1 1 d .
C12 C 0.9175(11) 0.15819(16) 0.9847(5) 0.067(2) Uani 1 1 d .
H12 H 0.7963 0.1468 0.9951 0.080 Uiso 1 1 calc R
H11 H 1.0026 0.1405 1.0353 0.080 Uiso 1 1 calc R
C13 C 0.9216(7) 0.19873(14) 1.0504(4) 0.0242(11) Uani 1 1 d .
O21 O 0.6568(5) 0.44797(9) 0.8835(3) 0.0336(9) Uani 1 1 d .
O22 O 0.8191(4) 0.55164(10) 0.0218(3) 0.0321(8) Uani 1 1 d .
N21 N 0.6862(5) 0.46187(11) 0.7647(3) 0.0230(9) Uani 1 1 d .
N22 N 0.8019(5) 0.53725(12) 0.1406(3) 0.0248(9) Uani 1 1 d .
C20 C 0.6393(7) 0.43830(13) 0.6617(4) 0.0256(11) Uani 1 1 d .
H20 H 0.5885 0.4121 0.6729 0.031 Uiso 1 1 calc R
C21 C 0.7550(7) 0.50039(13) 0.7510(4) 0.0259(12) Uani 1 1 d .
H21 H 0.7852 0.5166 0.8236 0.031 Uiso 1 1 calc R
C22 C 0.6654(6) 0.45240(14) 0.5402(4) 0.0253(11) Uani 1 1 d .
H22 H 0.6344 0.4353 0.4697 0.030 Uiso 1 1 calc R
C23 C 0.7805(6) 0.51588(14) 0.6308(4) 0.0262(11) Uani 1 1 d .
H23 H 0.8269 0.5427 0.6227 0.031 Uiso 1 1 calc R
C24 C 0.7381(6) 0.49222(13) 0.5197(4) 0.0201(10) Uani 1 1 d .
C25 C 0.7638(6) 0.50821(13) 0.3890(4) 0.0208(10) Uani 1 1 d .
C26 C 0.7120(7) 0.48455(14) 0.2800(4) 0.0288(12) Uani 1 1 d .
H26 H 0.6625 0.4582 0.2909 0.035 Uiso 1 1 calc R
C27 C 0.8360(7) 0.54730(14) 0.3658(4) 0.0264(11) Uani 1 1 d .
H27 H 0.8707 0.5645 0.4352 0.032 Uiso 1 1 calc R
C28 C 0.7319(7) 0.49899(14) 0.1571(4) 0.0272(12) Uani 1 1 d .
H28 H 0.6972 0.4825 0.0860 0.033 Uiso 1 1 calc R
C29 C 0.8571(7) 0.56096(14) 0.2433(4) 0.0276(11) Uani 1 1 d .
H29 H 0.9101 0.5869 0.2303 0.033 Uiso 1 1 calc R
O1W O 1.1926(5) 0.25611(12) 0.8228(4) 0.0522(11) Uani 1 1 d .
O2W O 0.6285(5) 0.22857(11) 0.7571(3) 0.0393(9) Uani 1 1 d .
O3W O 0.6893(5) 0.33005(10) 1.0619(3) 0.0369(9) Uani 1 1 d .
O4W O 0.5011(4) 0.41229(9) 1.0864(3) 0.0298(8) Uani 1 1 d .
O5W O 0.4265(5) 0.36385(10) 0.8514(3) 0.0362(9) Uani 1 1 d .
O6W O 0.9177(5) 0.40012(11) 1.0657(3) 0.0402(9) Uani 1 1 d .
O7W O 0.9620(7) 0.38966(13) 0.3562(4) 0.0768(14) Uani 1 1 d .
O8W O 0.1786(5) 0.33121(12) 1.0267(3) 0.0537(11) Uani 1 1 d .

loop_
_atom_site_aniso_label
_atom_site_aniso_U_11
_atom_site_aniso_U_22
_atom_site_aniso_U_33
_atom_site_aniso_U_23
_atom_site_aniso_U_13
_atom_site_aniso_U_12
Co1 0.0332(4) 0.0183(3) 0.0213(3) 0.0007(3) 0.0065(3) 0.0039(3)
Co2 0.0327(4) 0.0215(3) 0.0171(3) 0.0007(3) 0.0060(3) -0.0026(3)
O1 0.051(2) 0.0222(17) 0.0208(16) -0.0009(14) 0.0079(16) -0.0013(17)
O2 0.052(2) 0.0209(18) 0.0239(17) 0.0006(14) 0.0151(16) 0.0062(16)
O3 0.064(3) 0.034(2) 0.0183(17) -0.0005(15) 0.0056(17) 0.0031(18)
O4 0.048(2) 0.0166(16) 0.0251(16) -0.0035(14) 0.0145(16) 0.0030(16)
C1 0.023(3) 0.030(3) 0.023(3) -0.002(2) 0.008(2) 0.001(2)
C2 0.035(3) 0.023(3) 0.021(2) 0.001(2) 0.009(2) -0.006(2)
C3 0.025(3) 0.025(3) 0.018(2) -0.001(2) 0.000(2) -0.003(2)
O11 0.057(3) 0.0195(17) 0.0191(16) 0.0046(14) 0.0092(16) 0.0085(16)
O12 0.070(3) 0.0234(18) 0.0193(16) -0.0004(15) 0.0074(17) 0.0055(18)
O13 0.144(4) 0.022(2) 0.0254(18) 0.0009(16) 0.020(2) 0.014(2)
O14 0.075(3) 0.036(2) 0.0158(17) 0.0023(15) -0.0017(17) -0.0052(19)
C11 0.045(4) 0.023(3) 0.020(2) -0.003(2) 0.007(2) 0.003(2)
C12 0.154(7) 0.024(3) 0.027(3) -0.004(2) 0.032(4) 0.002(4)
C13 0.028(3) 0.025(3) 0.020(2) 0.000(2) 0.002(2) -0.002(2)
O21 0.060(3) 0.0251(18) 0.0163(16) 0.0042(14) 0.0089(16) 0.0034(17)
O22 0.041(2) 0.039(2) 0.0163(16) 0.0065(14) 0.0023(15) -0.0061(17)
N21 0.032(2) 0.021(2) 0.0164(19) 0.0010(16) 0.0024(17) 0.0047(18)
N22 0.030(2) 0.031(2) 0.0137(18) 0.0011(17) 0.0017(17) -0.0009(19)
C20 0.039(3) 0.014(2) 0.024(2) 0.001(2) 0.003(2) -0.004(2)
C21 0.043(3) 0.017(2) 0.017(2) -0.0048(19) 0.001(2) -0.001(2)
C22 0.037(3) 0.019(3) 0.020(2) -0.0005(19) -0.001(2) -0.002(2)
C23 0.036(3) 0.020(2) 0.023(2) 0.000(2) 0.003(2) -0.006(2)
C24 0.021(3) 0.021(2) 0.018(2) -0.0027(19) -0.0019(19) 0.003(2)
C25 0.027(3) 0.015(2) 0.020(2) 0.0000(18) 0.000(2) 0.002(2)
C26 0.038(3) 0.021(2) 0.028(3) 0.001(2) 0.007(2) -0.010(2)
C27 0.036(3) 0.023(3) 0.021(2) -0.003(2) 0.001(2) -0.005(2)
C28 0.039(3) 0.021(3) 0.022(2) -0.002(2) 0.002(2) -0.010(2)
C29 0.034(3) 0.020(2) 0.029(3) 0.001(2) 0.003(2) -0.007(2)
O1W 0.029(2) 0.062(3) 0.065(3) 0.028(2) 0.0005(19) 0.000(2)
O2W 0.032(2) 0.046(2) 0.0402(19) 0.0118(17) 0.0071(17) 0.0011(17)
O3W 0.049(2) 0.0251(19) 0.0383(19) 0.0089(15) 0.0190(17) 0.0022(17)
O4W 0.042(2) 0.0285(18) 0.0201(16) 0.0010(14) 0.0110(15) 0.0027(16)
O5W 0.042(2) 0.037(2) 0.0291(18) -0.0068(15) -0.0064(17) -0.0030(17)
O6W 0.038(2) 0.055(2) 0.0271(18) 0.0073(16) -0.0022(16) -0.0182(19)
O7W 0.108(4) 0.056(3) 0.065(3) 0.007(2) -0.005(3) -0.010(3)
O8W 0.057(3) 0.057(3) 0.047(2) 0.0138(19) -0.001(2) -0.002(2)

loop_
_atom_type_symbol
_atom_type_description
_atom_type_scat_dispersion_real
_atom_type_scat_dispersion_imag
_atom_type_scat_source
C C 0.0033 0.0016 'International Tables Vol C Tables 4.2.6.8 and 6.1.1.4'
H H 0.0000 0.0000 'International Tables Vol C Tables 4.2.6.8 and 6.1.1.4'
Co Co 0.3494 0.9721 'International Tables Vol C Tables 4.2.6.8 and 6.1.1.4'
N N 0.0061 0.0033 'International Tables Vol C Tables 4.2.6.8 and 6.1.1.4'
O O 0.0106 0.0060 'International Tables Vol C Tables 4.2.6.8 and 6.1.1.4'

loop_
_geom_angle_atom_site_label_1
_geom_angle_atom_site_label_2
_geom_angle_atom_site_label_3
_geom_angle
O12 Co1 O2 85.96(12)
O12 Co1 O1 174.12(12)
O2 Co1 O1 88.38(12)
O12 Co1 O11 89.49(12)
O2 Co1 O11 174.53(12)
O1 Co1 O11 96.24(12)
O12 Co1 O1W 88.25(15)
O2 Co1 O1W 91.13(15)
O1 Co1 O1W 90.27(14)
O11 Co1 O1W 91.76(15)
O12 Co1 O2W 94.82(14)
O2 Co1 O2W 89.79(14)
O1 Co1 O2W 86.75(13)
O11 Co1 O2W 87.56(14)
O1W Co1 O2W 176.85(13)
O4 Co2 O4W 169.07(12)
O4 Co2 O21 88.53(12)
O4W Co2 O21 81.28(12)
O4 Co2 O3W 99.13(12)
O4W Co2 O3W 91.49(12)
O21 Co2 O3W 169.49(12)
O4 Co2 O6W 88.91(14)
O4W Co2 O6W 95.11(13)
O21 Co2 O6W 90.79(14)
O3W Co2 O6W 82.23(13)
O4 Co2 O5W 89.48(13)
O4W Co2 O5W 87.92(13)
O21 Co2 O5W 97.22(13)
O3W Co2 O5W 90.07(13)
O6W Co2 O5W 171.78(13)
C1 O1 Co1 127.0(3)
C3 O2 Co1 127.9(3)
C3 O4 Co2 127.8(3)
O1 C1 O3 124.3(4)
O1 C1 C2 120.5(4)
O3 C1 C2 115.2(4)
C3 C2 C1 117.3(4)
O2 C3 O4 123.8(4)
O2 C3 C2 120.2(4)
O4 C3 C2 116.1(4)
C11 O11 Co1 127.9(3)
C13 O12 Co1 129.7(3)
O13 C11 O11 123.5(4)
O13 C11 C12 114.3(4)
O11 C11 C12 122.2(4)
C13 C12 C11 126.0(4)
O12 C13 O14 122.3(4)
O12 C13 C12 121.8(4)
O14 C13 C12 116.0(4)
N21 O21 Co2 129.2(2)
C20 N21 O21 120.0(4)
C20 N21 C21 120.9(4)
O21 N21 C21 119.1(3)
O22 N22 C28 119.6(4)
O22 N22 C29 119.7(4)
C28 N22 C29 120.7(4)
N21 C20 C22 120.6(4)
N21 C21 C23 120.3(4)
C20 C22 C24 121.2(4)
C21 C23 C24 121.3(4)
C23 C24 C22 115.7(4)
C23 C24 C25 122.4(4)
C22 C24 C25 121.9(4)
C27 C25 C26 115.9(4)
C27 C25 C24 123.2(4)
C26 C25 C24 120.9(4)
C28 C26 C25 122.1(4)
C29 C27 C25 121.3(4)
N22 C28 C26 119.3(4)
N22 C29 C27 120.6(4)

loop_
_geom_bond_atom_site_label_1
_geom_bond_atom_site_label_2
_geom_bond_distance
Co1 O12 2.044(3)
Co1 O2 2.044(3)
Co1 O1 2.057(3)
Co1 O11 2.061(3)
Co1 O1W 2.112(4)
Co1 O2W 2.118(4)
Co2 O4 2.047(3)
Co2 O4W 2.056(3)
Co2 O21 2.106(3)
Co2 O3W 2.123(3)
Co2 O6W 2.132(4)
Co2 O5W 2.141(3)
O1 C1 1.246(5)
O2 C3 1.249(5)
O3 C1 1.265(5)
O4 C3 1.253(5)
C1 C2 1.520(6)
C2 C3 1.511(6)
O11 C11 1.258(5)
O12 C13 1.237(5)
O13 C11 1.242(5)
O14 C13 1.257(5)
C11 C12 1.484(6)
C12 C13 1.467(6)
O21 N21 1.341(4)
O22 N22 1.330(4)
N21 C20 1.336(5)
N21 C21 1.344(5)
N22 C28 1.344(5)
N22 C29 1.350(5)
C20 C22 1.364(6)
C21 C23 1.366(6)
C22 C24 1.404(6)
C23 C24 1.398(6)
C24 C25 1.473(6)
C25 C27 1.387(6)
C25 C26 1.395(6)
C26 C28 1.373(6)
C27 C29 1.363(6)
